data_4068101
loop_
_publ_author_name
'Liu, Peng'
'Zhang, Yong'
'Yao, Yingming'
'Shen, Qi'

_publ_section_title
;
 Synthesis of Dianionic \b-Diketiminate Lanthanide Amides
 L&#x2032;LnN(SiMe3)2(THF) by Deprotonation of the \b-Diketiminate Ligand
 L (L = {[(2,6-iPr2C6H3)NC(CH3)]2CH}&#x2212;) and the Transformation with
 [HNEt3][BPh4] to the Cationic Samarium Amide [LSmN(SiMe3)2][BPh4]
;
_journal_issue 3
_journal_name_full Organometallics
_journal_page_first 1017
_journal_paper_doi 10.1021/om2010904
_journal_volume 31
_journal_year 2012
_chemical_formula_moiety 'C39 H66 N3 O Si2 Yb, C7 H8'
_chemical_formula_sum 'C46 H74 N3 O Si2 Yb'
_chemical_formula_weight 914.30
_chemical_name_systematic
; 
 ? 
;
_space_group_IT_number 19
_symmetry_cell_setting orthorhombic
_symmetry_Int_Tables_number 19
_symmetry_space_group_name_Hall 'P 2ac 2ab'
_symmetry_space_group_name_H-M 'P 21 21 21'
_atom_sites_solution_hydrogens geom
_atom_sites_solution_primary direct
_atom_sites_solution_secondary difmap
_audit_creation_method SHELXL-97
_cell_angle_alpha 90.00
_cell_angle_beta 90.00
_cell_angle_gamma 90.00
_cell_formula_units_Z 4
_cell_length_a 11.7551(13)
_cell_length_b 18.556(2)
_cell_length_c 21.673(3)
_cell_measurement_reflns_used 16036
_cell_measurement_temperature 223(2)
_cell_measurement_theta_max 27.5
_cell_measurement_theta_min 3.0
_cell_volume 4727.5(10)
_computing_cell_refinement CrystalClear
_computing_data_collection CrystalClear
_computing_data_reduction CrystalStructure
_computing_structure_refinement 'SHELXL-97 (Sheldrick, 1997)'
_computing_structure_solution 'SHELXS-97 (Sheldrick, 1990)'
_diffrn_ambient_temperature 223(2)
_diffrn_detector_area_resol_mean 14.63
_diffrn_measured_fraction_theta_full 0.991
_diffrn_measured_fraction_theta_max 0.991
_diffrn_measurement_device_type 'Rigaku Saturn'
_diffrn_measurement_method \w
_diffrn_radiation_monochromator graphite
_diffrn_radiation_source 'fine-focus sealed tube'
_diffrn_radiation_type MoK\a
_diffrn_radiation_wavelength 0.71075
_diffrn_reflns_av_R_equivalents 0.0824
_diffrn_reflns_av_sigmaI/netI 0.1273
_diffrn_reflns_limit_h_max 13
_diffrn_reflns_limit_h_min -14
_diffrn_reflns_limit_k_max 18
_diffrn_reflns_limit_k_min -22
_diffrn_reflns_limit_l_max 26
_diffrn_reflns_limit_l_min -19
_diffrn_reflns_number 19628
_diffrn_reflns_theta_full 25.50
_diffrn_reflns_theta_max 25.50
_diffrn_reflns_theta_min 3.03
_exptl_absorpt_coefficient_mu 2.063
_exptl_absorpt_correction_T_max 0.816
_exptl_absorpt_correction_T_min 0.409
_exptl_absorpt_correction_type multi-scan
_exptl_absorpt_process_details 'Jacobson, R. (1998) Private communication'
_exptl_crystal_colour green
_exptl_crystal_density_diffrn 1.285
_exptl_crystal_density_method 'not measured'
_exptl_crystal_description prism
_exptl_crystal_F_000 1908
_exptl_crystal_size_max 0.50
_exptl_crystal_size_mid 0.10
_exptl_crystal_size_min 0.10
_refine_diff_density_max 1.252
_refine_diff_density_min -1.029
_refine_diff_density_rms 0.125
_refine_ls_abs_structure_details 'Flack H D (1983), Acta Cryst. A39, 876-881'
_refine_ls_abs_structure_Flack 0.04(2)
_refine_ls_extinction_method none
_refine_ls_goodness_of_fit_ref 1.106
_refine_ls_hydrogen_treatment constr
_refine_ls_matrix_type full
_refine_ls_number_parameters 432
_refine_ls_number_reflns 8629
_refine_ls_number_restraints 27
_refine_ls_restrained_S_all 1.107
_refine_ls_R_factor_all 0.1089
_refine_ls_R_factor_gt 0.0791
_refine_ls_shift/su_max 0.000
_refine_ls_shift/su_mean 0.000
_refine_ls_structure_factor_coef Fsqd
_refine_ls_weighting_details 'calc w=1/[\s^2^(Fo^2^)+(0.0512P)^2^+0.0000P] where P=(Fo^2^+2Fc^2^)/3'
_refine_ls_weighting_scheme calc
_refine_ls_wR_factor_gt 0.1483
_refine_ls_wR_factor_ref 0.1682
_reflns_number_gt 6449
_reflns_number_total 8629
_reflns_threshold_expression >2sigma(I)
_cod_data_source_file om2010904_si_001.cif
_cod_data_source_block complexl
_cod_original_cell_volume 4727.6(9)
_cod_database_code 4068101

loop_
_symmetry_equiv_pos_as_xyz
'x, y, z'
'x+1/2, -y+1/2, -z'
'-x, y+1/2, -z+1/2'
'-x+1/2, -y, z+1/2'

loop_
_atom_site_label
_atom_site_type_symbol
_atom_site_fract_x
_atom_site_fract_y
_atom_site_fract_z
_atom_site_U_iso_or_equiv
_atom_site_adp_type
_atom_site_occupancy
_atom_site_symmetry_multiplicity
_atom_site_calc_flag
_atom_site_refinement_flags
_atom_site_disorder_assembly
_atom_site_disorder_group
Yb1 Yb 0.50788(4) 0.46521(2) 0.97275(2) 0.04220(16) Uani 1 1 d . A .
Si1 Si 0.4019(4) 0.5939(2) 1.0801(2) 0.0629(11) Uani 1 1 d . A .
Si2 Si 0.4421(4) 0.6293(2) 0.9463(2) 0.0585(11) Uani 1 1 d . A .
O1 O 0.5252(6) 0.3979(4) 1.0599(4) 0.051(2) Uani 1 1 d D . .
N1 N 0.6790(8) 0.4640(6) 0.9376(5) 0.048(2) Uani 1 1 d . . .
N2 N 0.4414(8) 0.3911(5) 0.9025(5) 0.043(2) Uani 1 1 d . . .
N3 N 0.4449(8) 0.5682(5) 1.0069(5) 0.043(3) Uani 1 1 d . . .
C1 C 0.8217(10) 0.3696(8) 0.9311(8) 0.065(4) Uani 1 1 d . . .
H1A H 0.8812 0.4033 0.9336 0.078 Uiso 1 1 calc R A .
H1B H 0.8382 0.3202 0.9276 0.078 Uiso 1 1 calc R . .
C2 C 0.7106(10) 0.3925(7) 0.9325(6) 0.045(3) Uani 1 1 d . A .
C3 C 0.6235(10) 0.3354(7) 0.9326(7) 0.051(4) Uani 1 1 d . . .
H3 H 0.6520 0.2914 0.9474 0.062 Uiso 1 1 calc R A .
C4 C 0.5094(11) 0.3308(5) 0.9161(5) 0.045(3) Uani 1 1 d . A .
C5 C 0.4518(11) 0.2575(6) 0.9167(7) 0.056(4) Uani 1 1 d . . .
H5A H 0.4340 0.2433 0.8748 0.085 Uiso 1 1 calc R A .
H5B H 0.3822 0.2603 0.9406 0.085 Uiso 1 1 calc R . .
H5C H 0.5025 0.2223 0.9351 0.085 Uiso 1 1 calc R . .
C6 C 0.7653(10) 0.5191(6) 0.9300(6) 0.045(3) Uani 1 1 d . A .
C7 C 0.8168(10) 0.5519(6) 0.9798(7) 0.047(3) Uani 1 1 d . . .
C8 C 0.9007(11) 0.6050(7) 0.9679(9) 0.068(4) Uani 1 1 d . A .
H8 H 0.9373 0.6278 1.0012 0.081 Uiso 1 1 calc R . .
C9 C 0.9290(13) 0.6238(8) 0.9089(9) 0.076(5) Uani 1 1 d . . .
H9 H 0.9824 0.6608 0.9026 0.092 Uiso 1 1 calc R A .
C10 C 0.8823(12) 0.5906(9) 0.8589(9) 0.071(5) Uani 1 1 d . A .
H10 H 0.9054 0.6028 0.8188 0.085 Uiso 1 1 calc R . .
C11 C 0.7984(10) 0.5373(9) 0.8688(7) 0.058(4) Uani 1 1 d . . .
C12 C 0.7891(10) 0.5318(8) 1.0450(6) 0.052(3) Uani 1 1 d . A .
H12 H 0.7181 0.5031 1.0442 0.062 Uiso 1 1 calc R . .
C13 C 0.7678(15) 0.5972(11) 1.0847(10) 0.089(6) Uani 1 1 d . . .
H13A H 0.8362 0.6264 1.0864 0.134 Uiso 1 1 calc R A .
H13B H 0.7473 0.5820 1.1260 0.134 Uiso 1 1 calc R . .
H13C H 0.7062 0.6254 1.0672 0.134 Uiso 1 1 calc R . .
C14 C 0.8795(15) 0.4865(10) 1.0751(8) 0.090(5) Uani 1 1 d . . .
H14A H 0.8842 0.4402 1.0544 0.135 Uiso 1 1 calc R A .
H14B H 0.8603 0.4790 1.1182 0.135 Uiso 1 1 calc R . .
H14C H 0.9522 0.5109 1.0723 0.135 Uiso 1 1 calc R . .
C15 C 0.7460(17) 0.5051(12) 0.8107(8) 0.102(4) Uani 1 1 d . A .
H15 H 0.6809 0.4748 0.8236 0.123 Uiso 1 1 calc R . .
C16 C 0.7013(15) 0.5608(11) 0.7630(8) 0.102(4) Uani 1 1 d . . .
H16A H 0.7087 0.6090 0.7798 0.153 Uiso 1 1 calc R A .
H16B H 0.6219 0.5510 0.7541 0.153 Uiso 1 1 calc R . .
H16C H 0.7454 0.5571 0.7253 0.153 Uiso 1 1 calc R . .
C17 C 0.8359(15) 0.4541(12) 0.7777(8) 0.102(4) Uani 1 1 d . . .
H17A H 0.9040 0.4815 0.7682 0.153 Uiso 1 1 calc R A .
H17B H 0.8035 0.4353 0.7399 0.153 Uiso 1 1 calc R . .
H17C H 0.8552 0.4145 0.8049 0.153 Uiso 1 1 calc R . .
C18 C 0.3438(10) 0.3789(6) 0.8644(6) 0.043(3) Uani 1 1 d . A .
C19 C 0.3577(11) 0.3511(7) 0.8048(7) 0.049(3) Uani 1 1 d . . .
C20 C 0.2556(14) 0.3392(8) 0.7675(7) 0.070(4) Uani 1 1 d . A .
H20 H 0.2612 0.3193 0.7277 0.084 Uiso 1 1 calc R . .
C21 C 0.1505(11) 0.3576(8) 0.7917(8) 0.063(4) Uani 1 1 d . . .
H21 H 0.0843 0.3496 0.7683 0.076 Uiso 1 1 calc R A .
C22 C 0.1417(12) 0.3879(8) 0.8505(8) 0.063(4) Uani 1 1 d . A .
H22 H 0.0693 0.4012 0.8650 0.075 Uiso 1 1 calc R . .
C23 C 0.2339(10) 0.3989(7) 0.8877(7) 0.049(3) Uani 1 1 d . . .
C24 C 0.4695(13) 0.3361(9) 0.7749(8) 0.085(3) Uani 1 1 d . A .
H24 H 0.5273 0.3283 0.8074 0.102 Uiso 1 1 calc R . .
C25 C 0.5012(15) 0.4052(8) 0.7379(7) 0.085(3) Uani 1 1 d . . .
H25A H 0.4448 0.4135 0.7060 0.128 Uiso 1 1 calc R A .
H25B H 0.5754 0.3990 0.7191 0.128 Uiso 1 1 calc R . .
H25C H 0.5030 0.4463 0.7656 0.128 Uiso 1 1 calc R . .
C26 C 0.4709(13) 0.2729(9) 0.7318(7) 0.085(3) Uani 1 1 d . . .
H26A H 0.4525 0.2294 0.7544 0.128 Uiso 1 1 calc R A .
H26B H 0.5459 0.2682 0.7136 0.128 Uiso 1 1 calc R . .
H26C H 0.4151 0.2803 0.6994 0.128 Uiso 1 1 calc R . .
C27 C 0.2154(11) 0.4301(7) 0.9503(7) 0.054(4) Uani 1 1 d . A .
H27 H 0.2907 0.4441 0.9669 0.065 Uiso 1 1 calc R . .
C28 C 0.1649(13) 0.3729(8) 0.9938(7) 0.072(4) Uani 1 1 d . . .
H28A H 0.0895 0.3597 0.9796 0.107 Uiso 1 1 calc R A .
H28B H 0.1600 0.3925 1.0352 0.107 Uiso 1 1 calc R . .
H28C H 0.2134 0.3307 0.9940 0.107 Uiso 1 1 calc R . .
C29 C 0.1421(12) 0.4979(8) 0.9476(9) 0.082(5) Uani 1 1 d . . .
H29A H 0.1818 0.5350 0.9247 0.122 Uiso 1 1 calc R A .
H29B H 0.1272 0.5147 0.9892 0.122 Uiso 1 1 calc R . .
H29C H 0.0706 0.4869 0.9273 0.122 Uiso 1 1 calc R . .
C30 C 0.4674(16) 0.5345(9) 1.1403(7) 0.098(3) Uani 1 1 d . . .
H30A H 0.4228 0.4907 1.1443 0.148 Uiso 1 1 calc R A .
H30B H 0.4689 0.5597 1.1795 0.148 Uiso 1 1 calc R . .
H30C H 0.5445 0.5222 1.1282 0.148 Uiso 1 1 calc R . .
C31 C 0.2460(17) 0.5874(11) 1.0900(10) 0.098(3) Uani 1 1 d . . .
H31A H 0.2104 0.6311 1.0748 0.148 Uiso 1 1 calc R A .
H31B H 0.2283 0.5814 1.1335 0.148 Uiso 1 1 calc R . .
H31C H 0.2175 0.5463 1.0671 0.148 Uiso 1 1 calc R . .
C32 C 0.4422(16) 0.6864(9) 1.1006(8) 0.098(3) Uani 1 1 d . . .
H32A H 0.5245 0.6904 1.1016 0.148 Uiso 1 1 calc R A .
H32B H 0.4115 0.6983 1.1409 0.148 Uiso 1 1 calc R . .
H32C H 0.4120 0.7196 1.0701 0.148 Uiso 1 1 calc R . .
C33 C 0.3096(13) 0.6825(8) 0.9390(9) 0.081(5) Uani 1 1 d . . .
H33A H 0.2465 0.6504 0.9303 0.121 Uiso 1 1 calc R A .
H33B H 0.3176 0.7169 0.9056 0.121 Uiso 1 1 calc R . .
H33C H 0.2952 0.7080 0.9773 0.121 Uiso 1 1 calc R . .
C34 C 0.5633(13) 0.6930(8) 0.9446(8) 0.077(5) Uani 1 1 d . . .
H34A H 0.5634 0.7215 0.9821 0.116 Uiso 1 1 calc R A .
H34B H 0.5560 0.7245 0.9091 0.116 Uiso 1 1 calc R . .
H34C H 0.6339 0.6662 0.9416 0.116 Uiso 1 1 calc R . .
C35 C 0.4518(13) 0.5735(7) 0.8748(6) 0.063(4) Uani 1 1 d . . .
H35A H 0.5291 0.5561 0.8698 0.095 Uiso 1 1 calc R A .
H35B H 0.4309 0.6025 0.8393 0.095 Uiso 1 1 calc R . .
H35C H 0.4004 0.5327 0.8781 0.095 Uiso 1 1 calc R . .
C36 C 0.442(3) 0.348(3) 1.085(3) 0.073(4) Uani 0.50 1 d PD A 1
H36A H 0.4150 0.3156 1.0523 0.087 Uiso 0.50 1 calc PR A 1
H36B H 0.3765 0.3748 1.1011 0.087 Uiso 0.50 1 calc PR A 1
C36' C 0.438(3) 0.347(3) 1.077(3) 0.073(4) Uani 0.50 1 d PD A 2
H36C H 0.3966 0.3304 1.0400 0.087 Uiso 0.50 1 calc PR A 2
H36D H 0.3834 0.3689 1.1054 0.087 Uiso 0.50 1 calc PR A 2
C37 C 0.497(2) 0.3055(17) 1.1353(13) 0.073(4) Uani 0.50 1 d PD A 1
H37A H 0.4645 0.2568 1.1374 0.087 Uiso 0.50 1 calc PR A 1
H37B H 0.4858 0.3292 1.1753 0.087 Uiso 0.50 1 calc PR A 1
C37' C 0.502(3) 0.2867(15) 1.1065(13) 0.073(4) Uani 0.50 1 d PD A 2
H37C H 0.5359 0.2543 1.0759 0.087 Uiso 0.50 1 calc PR A 2
H37D H 0.4538 0.2590 1.1347 0.087 Uiso 0.50 1 calc PR A 2
C38 C 0.623(2) 0.3029(19) 1.1182(16) 0.073(4) Uani 0.50 1 d PD A 1
H38A H 0.6717 0.2989 1.1546 0.087 Uiso 0.50 1 calc PR A 1
H38B H 0.6396 0.2637 1.0893 0.087 Uiso 0.50 1 calc PR A 1
C38' C 0.591(3) 0.3295(18) 1.1405(15) 0.073(4) Uani 0.50 1 d PD A 2
H38C H 0.6547 0.2987 1.1531 0.087 Uiso 0.50 1 calc PR A 2
H38D H 0.5589 0.3528 1.1771 0.087 Uiso 0.50 1 calc PR A 2
C39 C 0.631(3) 0.376(3) 1.088(3) 0.073(4) Uani 0.50 1 d PD A 1
H39A H 0.6534 0.4122 1.1189 0.087 Uiso 0.50 1 calc PR A 1
H39B H 0.6909 0.3752 1.0563 0.087 Uiso 0.50 1 calc PR A 1
C39' C 0.629(3) 0.385(3) 1.093(3) 0.073(4) Uani 0.50 1 d PD A 2
H39C H 0.6568 0.4289 1.1133 0.087 Uiso 0.50 1 calc PR A 2
H39D H 0.6885 0.3656 1.0663 0.087 Uiso 0.50 1 calc PR A 2
C40 C 0.797(5) 0.1858(18) 0.750(3) 0.114(4) Uiso 0.50 1 d PD B 1
C40' C 0.680(4) 0.103(2) 0.798(2) 0.114(4) Uiso 0.50 1 d PD C 2
C41 C 0.718(5) 0.201(2) 0.799(3) 0.114(4) Uiso 0.50 1 d PD B 1
C41' C 0.736(5) 0.049(2) 0.765(3) 0.114(4) Uiso 0.50 1 d PD C 2
C42 C 0.662(4) 0.140(2) 0.823(2) 0.114(4) Uiso 0.50 1 d PD B 1
C42' C 0.814(5) 0.089(2) 0.729(3) 0.114(4) Uiso 0.50 1 d PD C 2
C43 C 0.676(4) 0.069(2) 0.801(2) 0.114(4) Uiso 0.50 1 d PD B 1
C43' C 0.844(4) 0.159(2) 0.718(2) 0.114(4) Uiso 0.50 1 d PD C 2
C44 C 0.759(5) 0.058(2) 0.749(3) 0.114(4) Uiso 0.50 1 d PD B 1
C44' C 0.783(5) 0.207(2) 0.759(3) 0.114(4) Uiso 0.50 1 d PD C 2
C45 C 0.820(5) 0.1171(17) 0.725(3) 0.114(4) Uiso 0.50 1 d PD B 1
C45' C 0.704(5) 0.177(2) 0.802(3) 0.114(4) Uiso 0.50 1 d PD C 2
C46 C 0.858(3) 0.2500(18) 0.728(2) 0.114(4) Uiso 0.50 1 d PD B 1
C46' C 0.601(3) 0.071(2) 0.8445(19) 0.114(4) Uiso 0.50 1 d PD C 2

loop_
_atom_site_aniso_label
_atom_site_aniso_U_11
_atom_site_aniso_U_22
_atom_site_aniso_U_33
_atom_site_aniso_U_23
_atom_site_aniso_U_13
_atom_site_aniso_U_12
Yb1 0.0394(2) 0.0471(3) 0.0401(3) -0.0027(2) 0.0025(3) 0.0011(3)
Si1 0.069(3) 0.064(2) 0.056(3) -0.013(2) 0.007(2) 0.003(2)
Si2 0.068(2) 0.047(2) 0.060(3) -0.0039(19) -0.002(2) 0.0028(17)
O1 0.046(5) 0.055(4) 0.053(5) 0.000(4) 0.001(4) 0.001(4)
N1 0.048(5) 0.050(6) 0.046(7) -0.004(6) -0.001(5) 0.000(5)
N2 0.042(5) 0.047(6) 0.040(6) -0.013(5) -0.006(5) 0.003(4)
N3 0.044(5) 0.041(5) 0.043(7) -0.001(5) 0.013(5) 0.001(4)
C1 0.032(7) 0.070(9) 0.094(13) -0.007(9) 0.014(7) 0.003(6)
C2 0.050(7) 0.056(8) 0.030(7) -0.004(6) -0.007(6) 0.002(6)
C3 0.042(7) 0.055(8) 0.057(10) 0.001(7) -0.017(7) 0.015(6)
C4 0.043(6) 0.051(6) 0.039(6) 0.010(5) -0.006(7) 0.017(7)
C5 0.063(8) 0.049(7) 0.057(9) 0.006(7) -0.014(7) -0.003(6)
C6 0.042(6) 0.051(8) 0.044(8) 0.005(7) 0.013(6) -0.006(6)
C7 0.047(6) 0.041(7) 0.052(9) 0.007(7) 0.008(7) -0.005(5)
C8 0.054(8) 0.056(8) 0.093(13) -0.009(10) -0.008(10) -0.007(7)
C9 0.073(10) 0.068(10) 0.088(14) 0.013(10) 0.014(10) -0.018(8)
C10 0.058(9) 0.081(11) 0.074(12) 0.019(10) 0.020(9) -0.010(8)
C11 0.045(7) 0.077(9) 0.051(9) -0.011(9) -0.008(6) 0.018(8)
C12 0.046(7) 0.071(8) 0.039(8) -0.006(8) 0.000(6) -0.011(7)
C13 0.077(11) 0.117(15) 0.074(14) -0.009(12) 0.003(10) -0.014(11)
C14 0.091(12) 0.113(14) 0.065(12) 0.014(11) 0.003(10) -0.015(10)
C15 0.087(8) 0.173(12) 0.047(6) 0.004(7) 0.000(5) 0.004(7)
C16 0.087(8) 0.173(12) 0.047(6) 0.004(7) 0.000(5) 0.004(7)
C17 0.087(8) 0.173(12) 0.047(6) 0.004(7) 0.000(5) 0.004(7)
C18 0.049(7) 0.045(7) 0.034(7) 0.001(6) -0.008(6) -0.002(5)
C19 0.047(7) 0.050(8) 0.050(9) -0.006(7) -0.015(7) -0.001(6)
C20 0.082(11) 0.089(11) 0.039(9) 0.004(8) -0.001(8) -0.005(9)
C21 0.034(7) 0.089(11) 0.067(11) 0.015(9) -0.021(7) -0.001(7)
C22 0.047(8) 0.062(9) 0.079(12) 0.021(9) -0.013(8) 0.007(7)
C23 0.041(7) 0.041(7) 0.064(10) 0.016(7) 0.007(7) -0.002(6)
C24 0.061(6) 0.124(8) 0.070(7) -0.022(5) -0.007(5) 0.029(6)
C25 0.061(6) 0.124(8) 0.070(7) -0.022(5) -0.007(5) 0.029(6)
C26 0.061(6) 0.124(8) 0.070(7) -0.022(5) -0.007(5) 0.029(6)
C27 0.050(7) 0.057(8) 0.055(10) -0.026(7) 0.006(7) 0.002(6)
C28 0.084(11) 0.088(12) 0.043(9) -0.004(8) -0.002(8) -0.007(9)
C29 0.052(8) 0.087(11) 0.106(15) -0.019(10) 0.007(9) 0.000(8)
C30 0.114(9) 0.115(8) 0.066(7) -0.015(6) 0.009(6) -0.005(7)
C31 0.114(9) 0.115(8) 0.066(7) -0.015(6) 0.009(6) -0.005(7)
C32 0.114(9) 0.115(8) 0.066(7) -0.015(6) 0.009(6) -0.005(7)
C33 0.089(12) 0.060(9) 0.094(15) 0.003(9) 0.007(10) 0.020(8)
C34 0.101(12) 0.060(9) 0.069(12) 0.005(8) -0.012(10) -0.008(8)
C35 0.077(10) 0.069(9) 0.043(9) 0.003(7) -0.001(7) -0.019(7)
C36 0.067(5) 0.101(9) 0.050(9) 0.015(7) -0.013(5) -0.003(5)
C36' 0.067(5) 0.101(9) 0.050(9) 0.015(7) -0.013(5) -0.003(5)
C37 0.067(5) 0.101(9) 0.050(9) 0.015(7) -0.013(5) -0.003(5)
C37' 0.067(5) 0.101(9) 0.050(9) 0.015(7) -0.013(5) -0.003(5)
C38 0.067(5) 0.101(9) 0.050(9) 0.015(7) -0.013(5) -0.003(5)
C38' 0.067(5) 0.101(9) 0.050(9) 0.015(7) -0.013(5) -0.003(5)
C39 0.067(5) 0.101(9) 0.050(9) 0.015(7) -0.013(5) -0.003(5)
C39' 0.067(5) 0.101(9) 0.050(9) 0.015(7) -0.013(5) -0.003(5)

loop_
_atom_type_symbol
_atom_type_description
_atom_type_scat_dispersion_real
_atom_type_scat_dispersion_imag
_atom_type_scat_source
C C 0.0033 0.0016 'International Tables Vol C Tables 4.2.6.8 and 6.1.1.4'
H H 0.0000 0.0000 'International Tables Vol C Tables 4.2.6.8 and 6.1.1.4'
N N 0.0061 0.0033 'International Tables Vol C Tables 4.2.6.8 and 6.1.1.4'
O O 0.0106 0.0060 'International Tables Vol C Tables 4.2.6.8 and 6.1.1.4'
Yb Yb -0.3850 5.5486 'International Tables Vol C Tables 4.2.6.8 and 6.1.1.4'
Si Si 0.0817 0.0704 'International Tables Vol C Tables 4.2.6.8 and 6.1.1.4'

loop_
_geom_angle_atom_site_label_1
_geom_angle_atom_site_label_2
_geom_angle_atom_site_label_3
_geom_angle
N1 Yb1 N3 116.6(4)
N1 Yb1 N2 94.6(4)
N3 Yb1 N2 131.6(4)
N1 Yb1 O1 101.8(3)
N3 Yb1 O1 103.3(3)
N2 Yb1 O1 105.3(3)
N1 Yb1 C4 80.1(4)
N3 Yb1 C4 159.9(4)
N2 Yb1 C4 30.0(3)
O1 Yb1 C4 82.7(3)
N1 Yb1 C2 27.4(4)
N3 Yb1 C2 142.8(4)
N2 Yb1 C2 77.9(3)
O1 Yb1 C2 85.4(3)
C4 Yb1 C2 55.9(4)
N1 Yb1 C3 56.4(4)
N3 Yb1 C3 171.8(4)
N2 Yb1 C3 55.8(3)
O1 Yb1 C3 75.6(3)
C4 Yb1 C3 28.2(3)
C2 Yb1 C3 29.6(3)
N1 Yb1 Si2 99.9(3)
N3 Yb1 Si2 30.9(3)
N2 Yb1 Si2 112.8(3)
O1 Yb1 Si2 134.0(2)
C4 Yb1 Si2 141.1(2)
C2 Yb1 Si2 126.4(3)
C3 Yb1 Si2 148.4(3)
N1 Yb1 Si1 124.5(3)
N3 Yb1 Si1 21.7(3)
N2 Yb1 Si1 138.5(2)
O1 Yb1 Si1 81.8(2)
C4 Yb1 Si1 153.2(3)
C2 Yb1 Si1 143.5(3)
C3 Yb1 Si1 156.6(3)
Si2 Yb1 Si1 52.62(11)
N3 Si1 C32 113.8(7)
N3 Si1 C31 112.2(8)
C32 Si1 C31 106.7(9)
N3 Si1 C30 110.9(6)
C32 Si1 C30 106.0(8)
C31 Si1 C30 106.7(9)
N3 Si1 Yb1 27.7(3)
C32 Si1 Yb1 134.1(6)
C31 Si1 Yb1 112.3(7)
C30 Si1 Yb1 85.2(5)
N3 Si2 C33 115.4(7)
N3 Si2 C34 114.7(6)
C33 Si2 C34 107.8(7)
N3 Si2 C35 105.3(5)
C33 Si2 C35 106.0(8)
C34 Si2 C35 106.9(7)
N3 Si2 Yb1 40.2(3)
C33 Si2 Yb1 136.6(5)
C34 Si2 Yb1 115.2(5)
C35 Si2 Yb1 66.8(4)
C36' O1 C39' 112(2)
C36' O1 C39 109(2)
C39' O1 C39 8(6)
C36' O1 C36 7(5)
C39' O1 C36 106(2)
C39 O1 C36 104(2)
C36' O1 Yb1 120.2(18)
C39' O1 Yb1 125.9(17)
C39 O1 Yb1 125(2)
C36 O1 Yb1 126.9(15)
C2 N1 C6 118.7(10)
C2 N1 Yb1 106.9(8)
C6 N1 Yb1 133.4(8)
C4 N2 C18 116.8(9)
C4 N2 Yb1 98.6(7)
C18 N2 Yb1 141.7(8)
Si1 N3 Si2 120.6(5)
Si1 N3 Yb1 130.6(5)
Si2 N3 Yb1 108.8(5)
C2 C1 H1A 120.0
C2 C1 H1B 120.0
H1A C1 H1B 120.0
C1 C2 N1 123.7(12)
C1 C2 C3 116.0(12)
N1 C2 C3 120.2(10)
C1 C2 Yb1 160.2(10)
N1 C2 Yb1 45.8(6)
C3 C2 Yb1 76.2(7)
C4 C3 C2 135.6(11)
C4 C3 Yb1 71.1(7)
C2 C3 Yb1 74.3(7)
C4 C3 H3 112.2
C2 C3 H3 112.2
Yb1 C3 H3 141.9
C3 C4 N2 123.5(11)
C3 C4 C5 118.9(10)
N2 C4 C5 117.4(11)
C3 C4 Yb1 80.6(7)
N2 C4 Yb1 51.3(5)
C5 C4 Yb1 142.8(9)
C4 C5 H5A 109.5
C4 C5 H5B 109.5
H5A C5 H5B 109.5
C4 C5 H5C 109.5
H5A C5 H5C 109.5
H5B C5 H5C 109.5
C7 C6 C11 120.3(11)
C7 C6 N1 122.0(11)
C11 C6 N1 117.8(12)
C6 C7 C8 118.0(14)
C6 C7 C12 122.2(10)
C8 C7 C12 119.7(14)
C9 C8 C7 121.1(15)
C9 C8 H8 119.5
C7 C8 H8 119.5
C10 C9 C8 122.0(14)
C10 C9 H9 119.0
C8 C9 H9 119.0
C9 C10 C11 118.5(15)
C9 C10 H10 120.7
C11 C10 H10 120.7
C10 C11 C6 120.0(14)
C10 C11 C15 115.6(15)
C6 C11 C15 124.4(15)
C7 C12 C14 113.3(12)
C7 C12 C13 112.0(13)
C14 C12 C13 108.6(13)
C7 C12 H12 107.6
C14 C12 H12 107.6
C13 C12 H12 107.6
C12 C13 H13A 109.5
C12 C13 H13B 109.5
H13A C13 H13B 109.5
C12 C13 H13C 109.5
H13A C13 H13C 109.5
H13B C13 H13C 109.5
C12 C14 H14A 109.5
C12 C14 H14B 109.5
H14A C14 H14B 109.5
C12 C14 H14C 109.5
H14A C14 H14C 109.5
H14B C14 H14C 109.5
C11 C15 C16 115.2(17)
C11 C15 C17 109.7(14)
C16 C15 C17 108.7(14)
C11 C15 H15 107.7
C16 C15 H15 107.7
C17 C15 H15 107.7
C15 C16 H16A 109.5
C15 C16 H16B 109.5
H16A C16 H16B 109.5
C15 C16 H16C 109.5
H16A C16 H16C 109.5
H16B C16 H16C 109.5
C15 C17 H17A 109.5
C15 C17 H17B 109.5
H17A C17 H17B 109.5
C15 C17 H17C 109.5
H17A C17 H17C 109.5
H17B C17 H17C 109.5
C19 C18 N2 119.8(11)
C19 C18 C23 121.7(12)
N2 C18 C23 118.5(11)
C18 C19 C20 118.0(12)
C18 C19 C24 124.9(12)
C20 C19 C24 117.1(13)
C21 C20 C19 119.0(14)
C21 C20 H20 120.5
C19 C20 H20 120.5
C20 C21 C22 120.7(14)
C20 C21 H21 119.6
C22 C21 H21 119.6
C23 C22 C21 122.7(14)
C23 C22 H22 118.7
C21 C22 H22 118.7
C22 C23 C18 117.8(14)
C22 C23 C27 118.7(13)
C18 C23 C27 123.5(12)
C19 C24 C26 115.2(14)
C19 C24 C25 106.2(13)
C26 C24 C25 108.7(14)
C19 C24 H24 108.8
C26 C24 H24 108.8
C25 C24 H24 108.8
C24 C25 H25A 109.5
C24 C25 H25B 109.5
H25A C25 H25B 109.5
C24 C25 H25C 109.5
H25A C25 H25C 109.5
H25B C25 H25C 109.5
C24 C26 H26A 109.5
C24 C26 H26B 109.5
H26A C26 H26B 109.5
C24 C26 H26C 109.5
H26A C26 H26C 109.5
H26B C26 H26C 109.5
C23 C27 C29 111.6(13)
C23 C27 C28 110.3(11)
C29 C27 C28 111.9(12)
C23 C27 H27 107.6
C29 C27 H27 107.6
C28 C27 H27 107.6
C27 C28 H28A 109.5
C27 C28 H28B 109.5
H28A C28 H28B 109.5
C27 C28 H28C 109.5
H28A C28 H28C 109.5
H28B C28 H28C 109.5
C27 C29 H29A 109.5
C27 C29 H29B 109.5
H29A C29 H29B 109.5
C27 C29 H29C 109.5
H29A C29 H29C 109.5
H29B C29 H29C 109.5
Si1 C30 H30A 109.5
Si1 C30 H30B 109.5
H30A C30 H30B 109.5
Si1 C30 H30C 109.5
H30A C30 H30C 109.5
H30B C30 H30C 109.5
Si1 C31 H31A 109.5
Si1 C31 H31B 109.5
H31A C31 H31B 109.5
Si1 C31 H31C 109.5
H31A C31 H31C 109.5
H31B C31 H31C 109.5
Si1 C32 H32A 109.5
Si1 C32 H32B 109.5
H32A C32 H32B 109.5
Si1 C32 H32C 109.5
H32A C32 H32C 109.5
H32B C32 H32C 109.5
Si2 C33 H33A 109.5
Si2 C33 H33B 109.5
H33A C33 H33B 109.5
Si2 C33 H33C 109.5
H33A C33 H33C 109.5
H33B C33 H33C 109.5
Si2 C34 H34A 109.5
Si2 C34 H34B 109.5
H34A C34 H34B 109.5
Si2 C34 H34C 109.5
H34A C34 H34C 109.5
H34B C34 H34C 109.5
Si2 C35 H35A 109.5
Si2 C35 H35B 109.5
H35A C35 H35B 109.5
Si2 C35 H35C 109.5
H35A C35 H35C 109.5
H35B C35 H35C 109.5
O1 C36 C37 109(2)
O1 C36 H36A 110.0
C37 C36 H36A 110.0
O1 C36 H36B 110.0
C37 C36 H36B 110.0
H36A C36 H36B 108.3
O1 C36' C37' 104(2)
O1 C36' H36C 111.0
C37' C36' H36C 111.0
O1 C36' H36D 111.0
C37' C36' H36D 111.0
H36C C36' H36D 109.0
C36 C37 C38 105(3)
C36 C37 H37A 110.8
C38 C37 H37A 110.8
C36 C37 H37B 110.8
C38 C37 H37B 110.8
H37A C37 H37B 108.9
C36' C37' C38' 100(3)
C36' C37' H37C 111.8
C38' C37' H37C 111.8
C36' C37' H37D 111.8
C38' C37' H37D 111.8
H37C C37' H37D 109.6
C39 C38 C37 98(3)
C39 C38 H38A 112.1
C37 C38 H38A 112.1
C39 C38 H38B 112.1
C37 C38 H38B 112.1
H38A C38 H38B 109.8
C37' C38' C39' 103(3)
C37' C38' H38C 111.1
C39' C38' H38C 111.1
C37' C38' H38D 111.1
C39' C38' H38D 111.1
H38C C38' H38D 109.1
O1 C39 C38 112(2)
O1 C39 H39A 109.3
C38 C39 H39A 109.3
O1 C39 H39B 109.3
C38 C39 H39B 109.3
H39A C39 H39B 107.9
O1 C39' C38' 102(2)
O1 C39' H39C 111.4
C38' C39' H39C 111.4
O1 C39' H39D 111.4
C38' C39' H39D 111.4
H39C C39' H39D 109.3
C45 C40 C41 125(3)
C45 C40 C46 121(3)
C41 C40 C46 113(2)
C45' C40' C41' 130(3)
C45' C40' C46' 118(4)
C41' C40' C46' 110(3)
C42 C41 C40 115(4)
C40' C41' C42' 102(3)
C41 C42 C43 125(4)
C43' C42' C41' 140(4)
C44 C43 C42 116(3)
C42' C43' C44' 110(4)
C43 C44 C45 120(4)
C45' C44' C43' 120(4)
C44 C45 C40 118(4)
C40' C45' C44' 118(4)

loop_
_geom_bond_atom_site_label_1
_geom_bond_atom_site_label_2
_geom_bond_distance
Yb1 N1 2.151(9)
Yb1 N3 2.179(9)
Yb1 N2 2.196(9)
Yb1 O1 2.273(8)
Yb1 C4 2.780(11)
Yb1 C2 2.874(12)
Yb1 C3 2.899(12)
Yb1 Si2 3.194(4)
Yb1 Si1 3.558(4)
Si1 N3 1.732(11)
Si1 C32 1.837(17)
Si1 C31 1.85(2)
Si1 C30 1.873(18)
Si2 N3 1.735(10)
Si2 C33 1.851(14)
Si2 C34 1.850(15)
Si2 C35 1.869(14)
O1 C36' 1.438(18)
O1 C39' 1.440(18)
O1 C39 1.444(18)
O1 C36 1.450(18)
N1 C2 1.382(15)
N1 C6 1.450(15)
N2 C4 1.407(13)
N2 C18 1.432(14)
C1 C2 1.373(16)
C1 H1A 0.9400
C1 H1B 0.9400
C2 C3 1.474(17)
C3 C4 1.390(16)
C3 H3 0.9400
C4 C5 1.518(16)
C5 H5A 0.9700
C5 H5B 0.9700
C5 H5C 0.9700
C6 C7 1.379(18)
C6 C11 1.421(19)
C7 C8 1.418(17)
C7 C12 1.498(18)
C8 C9 1.37(2)
C8 H8 0.9400
C9 C10 1.36(2)
C9 H9 0.9400
C10 C11 1.41(2)
C10 H10 0.9400
C11 C15 1.52(2)
C12 C14 1.50(2)
C12 C13 1.51(2)
C12 H12 0.9900
C13 H13A 0.9700
C13 H13B 0.9700
C13 H13C 0.9700
C14 H14A 0.9700
C14 H14B 0.9700
C14 H14C 0.9700
C15 C16 1.55(2)
C15 C17 1.59(3)
C15 H15 0.9900
C16 H16A 0.9700
C16 H16B 0.9700
C16 H16C 0.9700
C17 H17A 0.9700
C17 H17B 0.9700
C17 H17C 0.9700
C18 C19 1.400(18)
C18 C23 1.437(17)
C19 C20 1.464(19)
C19 C24 1.49(2)
C20 C21 1.39(2)
C20 H20 0.9400
C21 C22 1.40(2)
C21 H21 0.9400
C22 C23 1.367(19)
C22 H22 0.9400
C23 C27 1.490(19)
C24 C26 1.50(2)
C24 C25 1.56(2)
C24 H24 0.9900
C25 H25A 0.9700
C25 H25B 0.9700
C25 H25C 0.9700
C26 H26A 0.9700
C26 H26B 0.9700
C26 H26C 0.9700
C27 C29 1.526(18)
C27 C28 1.539(19)
C27 H27 0.9900
C28 H28A 0.9700
C28 H28B 0.9700
C28 H28C 0.9700
C29 H29A 0.9700
C29 H29B 0.9700
C29 H29C 0.9700
C30 H30A 0.9700
C30 H30B 0.9700
C30 H30C 0.9700
C31 H31A 0.9700
C31 H31B 0.9700
C31 H31C 0.9700
C32 H32A 0.9700
C32 H32B 0.9700
C32 H32C 0.9700
C33 H33A 0.9700
C33 H33B 0.9700
C33 H33C 0.9700
C34 H34A 0.9700
C34 H34B 0.9700
C34 H34C 0.9700
C35 H35A 0.9700
C35 H35B 0.9700
C35 H35C 0.9700
C36 C37 1.495(19)
C36 H36A 0.9800
C36 H36B 0.9800
C36' C37' 1.501(19)
C36' H36C 0.9800
C36' H36D 0.9800
C37 C38 1.528(19)
C37 H37A 0.9800
C37 H37B 0.9800
C37' C38' 1.507(19)
C37' H37C 0.9800
C37' H37D 0.9800
C38 C39 1.517(19)
C38 H38A 0.9800
C38 H38B 0.9800
C38' C39' 1.52(2)
C38' H38C 0.9800
C38' H38D 0.9800
C39 H39A 0.9800
C39 H39B 0.9800
C39' H39C 0.9800
C39' H39D 0.9800
C40 C45 1.409(19)
C40 C41 1.433(19)
C40 C46 1.469(19)
C40' C45' 1.402(19)
C40' C41' 1.398(19)
C40' C46' 1.497(19)
C41 C42 1.401(19)
C41' C42' 1.412(19)
C42 C43 1.422(19)
C42' C43' 1.357(19)
C43 C44 1.51(5)
C43' C44' 1.453(19)
C44 C45 1.402(19)
C44' C45' 1.413(19)

loop_
_geom_torsion_atom_site_label_1
_geom_torsion_atom_site_label_2
_geom_torsion_atom_site_label_3
_geom_torsion_atom_site_label_4
_geom_torsion
N1 Yb1 Si1 N3 75.0(8)
N2 Yb1 Si1 N3 -82.4(8)
O1 Yb1 Si1 N3 173.7(7)
C4 Yb1 Si1 N3 -131.1(9)
C2 Yb1 Si1 N3 103.1(8)
C3 Yb1 Si1 N3 159.0(10)
Si2 Yb1 Si1 N3 0.1(7)
N1 Yb1 Si1 C32 24.4(10)
N3 Yb1 Si1 C32 -50.5(11)
N2 Yb1 Si1 C32 -133.0(10)
O1 Yb1 Si1 C32 123.2(9)
C4 Yb1 Si1 C32 178.3(10)
C2 Yb1 Si1 C32 52.5(10)
C3 Yb1 Si1 C32 108.5(11)
Si2 Yb1 Si1 C32 -50.4(9)
N1 Yb1 Si1 C31 170.6(8)
N3 Yb1 Si1 C31 95.6(10)
N2 Yb1 Si1 C31 13.2(9)
O1 Yb1 Si1 C31 -90.6(8)
C4 Yb1 Si1 C31 -35.5(10)
C2 Yb1 Si1 C31 -161.3(9)
C3 Yb1 Si1 C31 -105.3(10)
Si2 Yb1 Si1 C31 95.7(8)
N1 Yb1 Si1 C30 -83.3(7)
N3 Yb1 Si1 C30 -158.3(9)
N2 Yb1 Si1 C30 119.3(7)
O1 Yb1 Si1 C30 15.5(6)
C4 Yb1 Si1 C30 70.6(8)
C2 Yb1 Si1 C30 -55.2(7)
C3 Yb1 Si1 C30 0.8(9)
Si2 Yb1 Si1 C30 -158.1(6)
N1 Yb1 Si2 N3 -126.2(6)
N2 Yb1 Si2 N3 134.5(6)
O1 Yb1 Si2 N3 -8.9(6)
C4 Yb1 Si2 N3 147.3(7)
C2 Yb1 Si2 N3 -133.9(6)
C3 Yb1 Si2 N3 -164.2(7)
Si1 Yb1 Si2 N3 -0.1(5)
N1 Yb1 Si2 C33 160.4(9)
N3 Yb1 Si2 C33 -73.4(10)
N2 Yb1 Si2 C33 61.1(9)
O1 Yb1 Si2 C33 -82.3(9)
C4 Yb1 Si2 C33 73.9(10)
C2 Yb1 Si2 C33 152.6(9)
C3 Yb1 Si2 C33 122.3(10)
Si1 Yb1 Si2 C33 -73.5(9)
N1 Yb1 Si2 C34 -27.1(7)
N3 Yb1 Si2 C34 99.1(8)
N2 Yb1 Si2 C34 -126.4(7)
O1 Yb1 Si2 C34 90.2(7)
C4 Yb1 Si2 C34 -113.6(7)
C2 Yb1 Si2 C34 -34.8(7)
C3 Yb1 Si2 C34 -65.1(8)
Si1 Yb1 Si2 C34 99.0(6)
N1 Yb1 Si2 C35 71.4(6)
N3 Yb1 Si2 C35 -162.4(7)
N2 Yb1 Si2 C35 -27.9(6)
O1 Yb1 Si2 C35 -171.3(5)
C4 Yb1 Si2 C35 -15.1(7)
C2 Yb1 Si2 C35 63.7(6)
C3 Yb1 Si2 C35 33.4(7)
Si1 Yb1 Si2 C35 -162.5(5)
N1 Yb1 O1 C36' -140(3)
N3 Yb1 O1 C36' 99(3)
N2 Yb1 O1 C36' -42(3)
C4 Yb1 O1 C36' -62(3)
C2 Yb1 O1 C36' -118(3)
C3 Yb1 O1 C36' -90(3)
Si2 Yb1 O1 C36' 103(3)
Si1 Yb1 O1 C36' 96(3)
N1 Yb1 O1 C39' 22(4)
N3 Yb1 O1 C39' -99(4)
N2 Yb1 O1 C39' 120(4)
C4 Yb1 O1 C39' 100(4)
C2 Yb1 O1 C39' 44(4)
C3 Yb1 O1 C39' 72(4)
Si2 Yb1 O1 C39' -95(4)
Si1 Yb1 O1 C39' -102(4)
N1 Yb1 O1 C39 12(4)
N3 Yb1 O1 C39 -109(4)
N2 Yb1 O1 C39 110(4)
C4 Yb1 O1 C39 90(4)
C2 Yb1 O1 C39 34(4)
C3 Yb1 O1 C39 63(4)
Si2 Yb1 O1 C39 -104(4)
Si1 Yb1 O1 C39 -111(4)
N1 Yb1 O1 C36 -144(4)
N3 Yb1 O1 C36 95(4)
N2 Yb1 O1 C36 -46(4)
C4 Yb1 O1 C36 -66(4)
C2 Yb1 O1 C36 -122(4)
C3 Yb1 O1 C36 -94(4)
Si2 Yb1 O1 C36 99(4)
Si1 Yb1 O1 C36 92(4)
N3 Yb1 N1 C2 166.0(7)
N2 Yb1 N1 C2 -52.3(8)
O1 Yb1 N1 C2 54.4(8)
C4 Yb1 N1 C2 -25.9(7)
C3 Yb1 N1 C2 -9.2(7)
Si2 Yb1 N1 C2 -166.4(7)
Si1 Yb1 N1 C2 142.5(7)
N3 Yb1 N1 C6 -1.5(13)
N2 Yb1 N1 C6 140.3(11)
O1 Yb1 N1 C6 -113.1(11)
C4 Yb1 N1 C6 166.6(12)
C2 Yb1 N1 C6 -167.4(16)
C3 Yb1 N1 C6 -176.6(13)
Si2 Yb1 N1 C6 26.2(11)
Si1 Yb1 N1 C6 -25.0(13)
N1 Yb1 N2 C4 61.1(7)
N3 Yb1 N2 C4 -166.8(6)
O1 Yb1 N2 C4 -42.5(7)
C2 Yb1 N2 C4 39.2(7)
C3 Yb1 N2 C4 17.6(7)
Si2 Yb1 N2 C4 163.9(6)
Si1 Yb1 N2 C4 -137.4(6)
N1 Yb1 N2 C18 -141.0(13)
N3 Yb1 N2 C18 -8.8(15)
O1 Yb1 N2 C18 115.4(13)
C4 Yb1 N2 C18 158.0(17)
C2 Yb1 N2 C18 -162.8(14)
C3 Yb1 N2 C18 175.6(15)
Si2 Yb1 N2 C18 -38.2(14)
Si1 Yb1 N2 C18 20.5(15)
C32 Si1 N3 Si2 -37.1(10)
C31 Si1 N3 Si2 84.2(10)
C30 Si1 N3 Si2 -156.5(8)
Yb1 Si1 N3 Si2 -179.8(12)
C32 Si1 N3 Yb1 142.7(8)
C31 Si1 N3 Yb1 -96.0(10)
C30 Si1 N3 Yb1 23.3(10)
C33 Si2 N3 Si1 -46.9(9)
C34 Si2 N3 Si1 79.3(8)
C35 Si2 N3 Si1 -163.4(7)
Yb1 Si2 N3 Si1 179.8(9)
C33 Si2 N3 Yb1 133.3(7)
C34 Si2 N3 Yb1 -100.5(7)
C35 Si2 N3 Yb1 16.8(7)
N1 Yb1 N3 Si1 -117.1(7)
N2 Yb1 N3 Si1 118.6(7)
O1 Yb1 N3 Si1 -6.4(7)
C4 Yb1 N3 Si1 99.1(11)
C2 Yb1 N3 Si1 -106.5(7)
C3 Yb1 N3 Si1 -88(3)
Si2 Yb1 N3 Si1 -179.8(11)
N1 Yb1 N3 Si2 62.7(6)
N2 Yb1 N3 Si2 -61.6(7)
O1 Yb1 N3 Si2 173.4(4)
C4 Yb1 N3 Si2 -81.1(11)
C2 Yb1 N3 Si2 73.3(8)
C3 Yb1 N3 Si2 92(3)
Si1 Yb1 N3 Si2 179.8(11)
C6 N1 C2 C1 11.4(19)
Yb1 N1 C2 C1 -158.2(12)
C6 N1 C2 C3 -172.7(11)
Yb1 N1 C2 C3 17.7(14)
C6 N1 C2 Yb1 169.6(13)
N1 Yb1 C2 C1 65(3)
N3 Yb1 C2 C1 44(3)
N2 Yb1 C2 C1 -168(3)
O1 Yb1 C2 C1 -62(3)
C4 Yb1 C2 C1 -146(3)
C3 Yb1 C2 C1 -130(3)
Si2 Yb1 C2 C1 82(3)
Si1 Yb1 C2 C1 8(3)
N3 Yb1 C2 N1 -21.0(11)
N2 Yb1 C2 N1 126.2(8)
O1 Yb1 C2 N1 -127.1(8)
C4 Yb1 C2 N1 148.7(9)
C3 Yb1 C2 N1 164.3(12)
Si2 Yb1 C2 N1 16.7(9)
Si1 Yb1 C2 N1 -57.5(9)
N1 Yb1 C2 C3 -164.3(12)
N3 Yb1 C2 C3 174.7(7)
N2 Yb1 C2 C3 -38.1(7)
O1 Yb1 C2 C3 68.6(7)
C4 Yb1 C2 C3 -15.7(7)
Si2 Yb1 C2 C3 -147.6(6)
Si1 Yb1 C2 C3 138.1(6)
C1 C2 C3 C4 -157.0(16)
N1 C2 C3 C4 27(2)
Yb1 C2 C3 C4 39.8(16)
C1 C2 C3 Yb1 163.3(12)
N1 C2 C3 Yb1 -12.9(10)
N1 Yb1 C3 C4 -143.2(9)
N3 Yb1 C3 C4 -175(2)
N2 Yb1 C3 C4 -18.6(7)
O1 Yb1 C3 C4 101.6(8)
C2 Yb1 C3 C4 -151.8(12)
Si2 Yb1 C3 C4 -96.4(8)
Si1 Yb1 C3 C4 116.7(7)
N1 Yb1 C3 C2 8.6(7)
N3 Yb1 C3 C2 -23(3)
N2 Yb1 C3 C2 133.1(9)
O1 Yb1 C3 C2 -106.6(7)
C4 Yb1 C3 C2 151.8(12)
Si2 Yb1 C3 C2 55.4(9)
Si1 Yb1 C3 C2 -91.6(10)
C2 C3 C4 N2 -11(2)
Yb1 C3 C4 N2 29.7(10)
C2 C3 C4 C5 173.1(14)
Yb1 C3 C4 C5 -146.2(11)
C2 C3 C4 Yb1 -40.6(16)
C18 N2 C4 C3 156.4(12)
Yb1 N2 C4 C3 -38.7(13)
C18 N2 C4 C5 -27.6(15)
Yb1 N2 C4 C5 137.3(9)
C18 N2 C4 Yb1 -164.9(12)
N1 Yb1 C4 C3 30.4(8)
N3 Yb1 C4 C3 178.0(10)
N2 Yb1 C4 C3 148.1(11)
O1 Yb1 C4 C3 -73.0(8)
C2 Yb1 C4 C3 16.4(7)
Si2 Yb1 C4 C3 124.0(7)
Si1 Yb1 C4 C3 -127.9(8)
N1 Yb1 C4 N2 -117.7(7)
N3 Yb1 C4 N2 29.8(13)
O1 Yb1 C4 N2 138.9(7)
C2 Yb1 C4 N2 -131.7(8)
C3 Yb1 C4 N2 -148.1(11)
Si2 Yb1 C4 N2 -24.1(9)
Si1 Yb1 C4 N2 83.9(8)
N1 Yb1 C4 C5 156.9(13)
N3 Yb1 C4 C5 -55.6(17)
N2 Yb1 C4 C5 -85.5(15)
O1 Yb1 C4 C5 53.4(13)
C2 Yb1 C4 C5 142.8(14)
C3 Yb1 C4 C5 126.4(16)
Si2 Yb1 C4 C5 -109.6(12)
Si1 Yb1 C4 C5 -1.5(17)
C2 N1 C6 C7 -98.7(14)
Yb1 N1 C6 C7 67.6(16)
C2 N1 C6 C11 79.4(15)
Yb1 N1 C6 C11 -114.3(12)
C11 C6 C7 C8 1.7(18)
N1 C6 C7 C8 179.8(11)
C11 C6 C7 C12 -176.8(12)
N1 C6 C7 C12 1.2(19)
C6 C7 C8 C9 0.5(19)
C12 C7 C8 C9 179.1(14)
C7 C8 C9 C10 -3(2)
C8 C9 C10 C11 3(2)
C9 C10 C11 C6 0(2)
C9 C10 C11 C15 177.2(15)
C7 C6 C11 C10 -2(2)
N1 C6 C11 C10 -179.9(12)
C7 C6 C11 C15 -179.2(14)
N1 C6 C11 C15 3(2)
C6 C7 C12 C14 104.4(15)
C8 C7 C12 C14 -74.1(17)
C6 C7 C12 C13 -132.3(13)
C8 C7 C12 C13 49.1(16)
C10 C11 C15 C16 -51(2)
C6 C11 C15 C16 126.6(17)
C10 C11 C15 C17 72.0(19)
C6 C11 C15 C17 -110.4(17)
C4 N2 C18 C19 -59.9(15)
Yb1 N2 C18 C19 144.7(11)
C4 N2 C18 C23 123.1(12)
Yb1 N2 C18 C23 -32.4(19)
N2 C18 C19 C20 179.8(11)
C23 C18 C19 C20 -3.3(19)
N2 C18 C19 C24 -3(2)
C23 C18 C19 C24 173.5(13)
C18 C19 C20 C21 2(2)
C24 C19 C20 C21 -175.2(14)
C19 C20 C21 C22 1(2)
C20 C21 C22 C23 -2(2)
C21 C22 C23 C18 1(2)
C21 C22 C23 C27 -178.7(13)
C19 C18 C23 C22 2.1(18)
N2 C18 C23 C22 179.1(11)
C19 C18 C23 C27 -178.7(12)
N2 C18 C23 C27 -1.7(18)
C18 C19 C24 C26 146.7(14)
C20 C19 C24 C26 -37(2)
C18 C19 C24 C25 -92.9(17)
C20 C19 C24 C25 83.9(16)
C22 C23 C27 C29 -50.1(16)
C18 C23 C27 C29 130.7(13)
C22 C23 C27 C28 74.9(15)
C18 C23 C27 C28 -104.3(14)
C39' O1 C36 C37 1(7)
C39 O1 C36 C37 9(5)
Yb1 O1 C36 C37 169(2)
C39' O1 C36' C37' -18(5)
C39 O1 C36' C37' -10(7)
C36 O1 C36' C37' -60(33)
Yb1 O1 C36' C37' 146(2)
O1 C36 C37 C38 -28(6)
O1 C36' C37' C38' 38(5)
C36 C37 C38 C39 33(5)
C36' C37' C38' C39' -44(5)
C36' O1 C39 C38 8(7)
C36 O1 C39 C38 14(5)
Yb1 O1 C39 C38 -147(3)
C37 C38 C39 O1 -30(5)
C36' O1 C39' C38' -10(5)
C36 O1 C39' C38' -4(7)
Yb1 O1 C39' C38' -173(2)
C37' C38' C39' O1 33(5)
C45 C40 C41 C42 0(10)
C46 C40 C41 C42 -177(5)
C45' C40' C41' C42' -8(9)
C46' C40' C41' C42' -174(5)
C40 C41 C42 C43 -2(8)
C40' C41' C42' C43' -3(10)
C41 C42 C43 C44 1(8)
C41' C42' C43' C44' 7(10)
C42 C43 C44 C45 2(8)
C42' C43' C44' C45' -2(8)
C43 C44 C45 C40 -3(9)
C41 C40 C45 C44 2(10)
C46 C40 C45 C44 180(6)
C41' C40' C45' C44' 12(10)
C46' C40' C45' C44' 177(5)
C43' C44' C45' C40' -6(9)
